data_1567135
loop_
_publ_author_name
'Townrow, Oliver P. E.'
'Duckett, Simon B.'
'Weller, Andrew S.'
'Goicoechea, Jose M.'

_publ_section_title
;
 Zintl cluster supported low coordinate Rh(i) centers for catalytic H/D
 exchange between H2 and D2
;
_journal_name_full 'Chemical Science'
_journal_paper_doi 10.1039/D2SC02552C
_journal_year 2022
_chemical_formula_moiety 'C30 H90 Ge9 P Rh Si12'
_chemical_formula_sum 'C30 H90 Ge9 P Rh Si12'
_chemical_formula_weight 1575.28
_chemical_name_systematic
;
 Ge9{Si(SiMe3)}3Rh(PMe3)
;
_space_group_crystal_system monoclinic
_space_group_IT_number 14
_space_group_name_Hall '-P 2ybc'
_space_group_name_H-M_alt 'P 1 21/c 1'
_atom_sites_solution_hydrogens geom
_audit_creation_method SHELXL-2018/1
_audit_update_record
;
2022-02-28 deposited with the CCDC.	2022-06-09 downloaded from the CCDC.
;
_cell_angle_alpha 90
_cell_angle_beta 101.7710(10)
_cell_angle_gamma 90
_cell_formula_units_Z 4
_cell_length_a 14.44110(10)
_cell_length_b 25.5519(2)
_cell_length_c 18.90460(10)
_cell_measurement_reflns_used 57481
_cell_measurement_temperature 150(2)
_cell_measurement_theta_max 76.5900
_cell_measurement_theta_min 2.9440
_cell_volume 6829.06(8)
_computing_cell_refinement 'CrysAlisPro 1.171.41.81a (Rigaku OD, 2020)'
_computing_data_collection 'CrysAlisPro 1.171.41.81a (Rigaku OD, 2020)'
_computing_data_reduction 'CrysAlisPro 1.171.41.81a (Rigaku OD, 2020)'
_computing_structure_refinement 'SHELXL-2018/1 (Sheldrick, 2018)'
_computing_structure_solution 'SHELXT 2014/5 (Sheldrick, 2014)'
_diffrn_ambient_temperature 150(2)
_diffrn_detector 'CCD plate'
_diffrn_detector_area_resol_mean 10.5035
_diffrn_detector_type Atlas
_diffrn_measured_fraction_theta_full 1.000
_diffrn_measured_fraction_theta_max 0.994
_diffrn_measurement_device 'four-circle diffractometer'
_diffrn_measurement_device_type 'SuperNova, Dual, Cu at home/near, Atlas'
_diffrn_measurement_method '\w scans'
_diffrn_radiation_type CuK\a
_diffrn_radiation_wavelength 1.54184
_diffrn_reflns_av_R_equivalents 0.0521
_diffrn_reflns_av_unetI/netI 0.0219
_diffrn_reflns_Laue_measured_fraction_full 1.000
_diffrn_reflns_Laue_measured_fraction_max 0.994
_diffrn_reflns_limit_h_max 18
_diffrn_reflns_limit_h_min -17
_diffrn_reflns_limit_k_max 30
_diffrn_reflns_limit_k_min -32
_diffrn_reflns_limit_l_max 23
_diffrn_reflns_limit_l_min -23
_diffrn_reflns_number 132946
_diffrn_reflns_point_group_measured_fraction_full 1.000
_diffrn_reflns_point_group_measured_fraction_max 0.994
_diffrn_reflns_theta_full 67.684
_diffrn_reflns_theta_max 76.788
_diffrn_reflns_theta_min 2.948
_diffrn_source 'micro-focus sealed X-ray tube'
_diffrn_source_type 'SuperNova (Cu) X-ray Source'
_exptl_absorpt_coefficient_mu 8.686
_exptl_absorpt_correction_T_max 1.00000
_exptl_absorpt_correction_T_min 0.19791
_exptl_absorpt_correction_type multi-scan
_exptl_absorpt_process_details
;
CrysAlisPro 1.171.41.81a (Rigaku Oxford Diffraction, 2020)
Empirical absorption correction using spherical harmonics,
implemented in SCALE3 ABSPACK scaling algorithm.
;
_exptl_crystal_colour black
_exptl_crystal_density_diffrn 1.532
_exptl_crystal_description plate
_exptl_crystal_F_000 3144
_exptl_crystal_size_max 0.220
_exptl_crystal_size_mid 0.180
_exptl_crystal_size_min 0.060
_refine_diff_density_max 3.251
_refine_diff_density_min -1.383
_refine_diff_density_rms 0.085
_refine_ls_extinction_method none
_refine_ls_goodness_of_fit_ref 1.019
_refine_ls_hydrogen_treatment constr
_refine_ls_matrix_type full
_refine_ls_number_parameters 569
_refine_ls_number_reflns 14310
_refine_ls_number_restraints 27
_refine_ls_restrained_S_all 1.027
_refine_ls_R_factor_all 0.0456
_refine_ls_R_factor_gt 0.0393
_refine_ls_shift/su_max 0.002
_refine_ls_shift/su_mean 0.000
_refine_ls_structure_factor_coef Fsqd
_refine_ls_weighting_details 'w=1/[\s^2^(Fo^2^)+(0.0442P)^2^+15.4871P] where P=(Fo^2^+2Fc^2^)/3'
_refine_ls_weighting_scheme calc
_refine_ls_wR_factor_gt 0.0975
_refine_ls_wR_factor_ref 0.1020
_reflns_Friedel_coverage 0.000
_reflns_number_gt 12542
_reflns_number_total 14310
_reflns_threshold_expression 'I > 2\s(I)'
_cod_data_source_file d2sc02552c3.cif
_cod_data_source_block OTRhPMe3
_cod_original_sg_symbol_H-M 'P 21/c'
_cod_database_code 1567135
_shelx_shelxl_version_number 2018/1
_shelx_space_group_comment
;
The symmetry employed for this shelxl refinement is uniquely defined
by the following loop, which should always be used as a source of
symmetry information in preference to the above space-group names.
They are only intended as comments.
;
_shelx_estimated_absorpt_t_min 0.251
_shelx_estimated_absorpt_t_max 0.624

loop_
_space_group_symop_operation_xyz
'x, y, z'
'-x, y+1/2, -z+1/2'
'-x, -y, -z'
'x, -y-1/2, z-1/2'

loop_
_atom_site_label
_atom_site_type_symbol
_atom_site_fract_x
_atom_site_fract_y
_atom_site_fract_z
_atom_site_U_iso_or_equiv
_atom_site_adp_type
_atom_site_occupancy
_atom_site_site_symmetry_order
_atom_site_calc_flag
_atom_site_refinement_flags_posn
_atom_site_refinement_flags_adp
_atom_site_refinement_flags_occupancy
_atom_site_disorder_assembly
_atom_site_disorder_group
Rh1 Rh 0.32769(3) 0.36604(2) 0.53661(2) 0.04031(13) Uani 0.6152(8) 1 d . . P A 1
Ge1 Ge 0.2695(4) 0.4391(3) 0.6928(3) 0.0320(6) Uani 0.6152(8) 1 d . . P A 1
Ge2 Ge 0.2009(6) 0.3453(3) 0.7241(6) 0.0348(8) Uani 0.6152(8) 1 d . . P A 1
Ge3 Ge 0.18561(17) 0.39021(12) 0.57742(15) 0.0338(5) Uani 0.6152(8) 1 d . . P A 1
Ge4 Ge 0.40922(5) 0.42645(3) 0.62794(4) 0.03907(17) Uani 0.6152(8) 1 d . . P A 1
Ge5 Ge 0.3656(6) 0.3825(3) 0.7958(4) 0.0363(7) Uani 0.6152(8) 1 d . . P A 1
Ge6 Ge 0.3600(5) 0.2933(2) 0.7433(4) 0.0326(7) Uani 0.6152(8) 1 d . . P A 1
Ge7 Ge 0.2557(5) 0.30600(18) 0.6162(4) 0.0295(6) Uani 0.6152(8) 1 d . . P A 1
Ge8 Ge 0.4844(5) 0.36054(19) 0.7209(3) 0.0311(6) Uani 0.6152(8) 1 d . . P A 1
Ge9 Ge 0.43259(5) 0.30310(3) 0.60438(4) 0.03884(17) Uani 0.6152(8) 1 d . . P A 1
Rh1A Rh 0.33110(5) 0.43058(3) 0.57244(4) 0.0418(2) Uani 0.3848(8) 1 d . . P A 2
Ge1A Ge 0.4847(8) 0.3502(3) 0.7153(6) 0.0310(9) Uani 0.3848(8) 1 d . . P A 2
Ge2A Ge 0.3645(10) 0.3911(5) 0.7929(6) 0.0386(14) Uani 0.3848(8) 1 d . . P A 2
Ge3A Ge 0.43941(7) 0.45184(4) 0.68115(6) 0.0367(3) Uani 0.3848(8) 1 d . . P A 2
Ge4A Ge 0.40639(8) 0.34496(5) 0.58852(6) 0.0387(3) Uani 0.3848(8) 1 d . . P A 2
Ge5A Ge 0.3575(9) 0.2834(4) 0.7438(7) 0.0317(10) Uani 0.3848(8) 1 d . . P A 2
Ge6A Ge 0.2094(10) 0.3468(6) 0.7330(9) 0.0365(16) Uani 0.3848(8) 1 d . . P A 2
Ge7A Ge 0.2578(7) 0.4341(4) 0.6814(5) 0.0343(11) Uani 0.3848(8) 1 d . . P A 2
Ge8A Ge 0.2609(8) 0.2955(3) 0.6157(6) 0.0287(9) Uani 0.3848(8) 1 d . . P A 2
Ge9A Ge 0.1793(4) 0.3891(2) 0.5787(3) 0.0640(16) Uani 0.3848(8) 1 d . . P A 2
P1 P 0.35249(11) 0.42268(9) 0.44782(8) 0.0909(6) Uani 1 1 d . . . . .
C1 C 0.0800(7) 0.5533(3) 0.5547(4) 0.142(4) Uani 1 1 d . . . . .
H1A H 0.091455 0.517928 0.538449 0.213 Uiso 1 1 calc R U . . .
H1B H 0.021305 0.553739 0.573029 0.213 Uiso 1 1 calc R U . . .
H1C H 0.074494 0.577710 0.513981 0.213 Uiso 1 1 calc R U . . .
C2 C 0.1578(4) 0.64104(19) 0.6582(4) 0.0788(17) Uani 1 1 d . . . . .
H2A H 0.210336 0.652042 0.696710 0.118 Uiso 1 1 calc R U . . .
H2B H 0.152089 0.665235 0.617271 0.118 Uiso 1 1 calc R U . . .
H2C H 0.098900 0.641265 0.676319 0.118 Uiso 1 1 calc R U . . .
C3 C 0.2926(6) 0.5761(2) 0.5925(4) 0.097(2) Uani 1 1 d . . . . .
H3A H 0.306828 0.541204 0.576098 0.146 Uiso 1 1 calc R U . . .
H3B H 0.284812 0.600676 0.551845 0.146 Uiso 1 1 calc R U . . .
H3C H 0.344756 0.587845 0.630870 0.146 Uiso 1 1 calc R U . . .
C4 C 0.4134(6) 0.5704(5) 0.7975(5) 0.180(6) Uani 1 1 d . . . . .
H4A H 0.398415 0.594530 0.756531 0.269 Uiso 1 1 calc R U . . .
H4B H 0.455668 0.587681 0.837891 0.269 Uiso 1 1 calc R U . . .
H4C H 0.444549 0.539189 0.783233 0.269 Uiso 1 1 calc R U . . .
C5 C 0.3338(7) 0.5055(3) 0.9030(3) 0.126(4) Uani 1 1 d . . . . .
H5A H 0.275766 0.494999 0.918428 0.189 Uiso 1 1 calc R U . . .
H5B H 0.365177 0.474515 0.888445 0.189 Uiso 1 1 calc R U . . .
H5C H 0.376296 0.523007 0.943102 0.189 Uiso 1 1 calc R U . . .
C6 C 0.2482(7) 0.6096(2) 0.8600(4) 0.113(3) Uani 1 1 d . . . . .
H6A H 0.189808 0.598957 0.874796 0.170 Uiso 1 1 calc R U . . .
H6B H 0.292157 0.624502 0.901500 0.170 Uiso 1 1 calc R U . . .
H6C H 0.233518 0.635947 0.821625 0.170 Uiso 1 1 calc R U . . .
C7 C -0.0167(4) 0.5600(2) 0.7550(5) 0.101(3) Uani 1 1 d . . . . .
H7A H 0.019867 0.583284 0.791545 0.152 Uiso 1 1 calc R U . . .
H7B H -0.026748 0.577134 0.707587 0.152 Uiso 1 1 calc R U . . .
H7C H -0.077945 0.552463 0.767346 0.152 Uiso 1 1 calc R U . . .
C8 C -0.0188(4) 0.4532(3) 0.6826(6) 0.148(5) Uani 1 1 d . . . . .
H8A H -0.026242 0.469525 0.634854 0.222 Uiso 1 1 calc R U . . .
H8B H 0.014658 0.419862 0.682759 0.222 Uiso 1 1 calc R U . . .
H8C H -0.081347 0.446982 0.693643 0.222 Uiso 1 1 calc R U . . .
C9 C 0.0643(7) 0.4666(3) 0.8425(6) 0.163(5) Uani 1 1 d . . . . .
H9A H 0.100671 0.490032 0.878972 0.244 Uiso 1 1 calc R U . . .
H9B H 0.001823 0.460407 0.853646 0.244 Uiso 1 1 calc R U . . .
H9C H 0.097827 0.433288 0.842762 0.244 Uiso 1 1 calc R U . . .
C10 C 0.3765(8) 0.1521(5) 0.5502(7) 0.233(7) Uani 1 1 d . U . . .
H10A H 0.353631 0.157873 0.498328 0.350 Uiso 1 1 calc R U . . .
H10B H 0.419670 0.180457 0.570226 0.350 Uiso 1 1 calc R U . . .
H10C H 0.410056 0.118581 0.557769 0.350 Uiso 1 1 calc R U . . .
C11 C 0.3155(5) 0.1403(2) 0.6927(3) 0.092(2) Uani 1 1 d . U . . .
H11A H 0.259641 0.139948 0.714692 0.138 Uiso 1 1 calc R U . . .
H11B H 0.348442 0.106646 0.701508 0.138 Uiso 1 1 calc R U . . .
H11C H 0.358056 0.168522 0.713965 0.138 Uiso 1 1 calc R U . . .
C12 C 0.2094(10) 0.0906(3) 0.5597(6) 0.221(7) Uani 1 1 d . U . . .
H12A H 0.154050 0.087559 0.582074 0.331 Uiso 1 1 calc R U . . .
H12B H 0.188523 0.092990 0.507149 0.331 Uiso 1 1 calc R U . . .
H12C H 0.249644 0.059636 0.571850 0.331 Uiso 1 1 calc R U . . .
C13 C 0.0628(4) 0.2069(2) 0.7074(2) 0.0638(13) Uani 1 1 d . . . . .
H13A H 0.100300 0.236034 0.731952 0.096 Uiso 1 1 calc R U . . .
H13B H 0.002692 0.204733 0.723671 0.096 Uiso 1 1 calc R U . . .
H13C H 0.097906 0.174124 0.718897 0.096 Uiso 1 1 calc R U . . .
C14 C -0.0326(4) 0.1622(2) 0.5610(3) 0.0812(18) Uani 1 1 d . . . . .
H14A H 0.003419 0.129645 0.571613 0.122 Uiso 1 1 calc R U . . .
H14B H -0.091745 0.159511 0.578507 0.122 Uiso 1 1 calc R U . . .
H14C H -0.046867 0.168203 0.508678 0.122 Uiso 1 1 calc R U . . .
C15 C -0.0323(3) 0.2795(2) 0.5854(3) 0.0673(14) Uani 1 1 d . . . . .
H15A H 0.004072 0.309334 0.609069 0.101 Uiso 1 1 calc R U . . .
H15B H -0.046555 0.285015 0.532973 0.101 Uiso 1 1 calc R U . . .
H15C H -0.091433 0.276323 0.602802 0.101 Uiso 1 1 calc R U . . .
C16 C 0.0638(5) 0.2917(3) 0.4142(3) 0.104(3) Uani 1 1 d . . . . .
H16A H 0.004804 0.283483 0.429821 0.155 Uiso 1 1 calc R U . . .
H16B H 0.090468 0.324207 0.437478 0.155 Uiso 1 1 calc R U . . .
H16C H 0.050924 0.296178 0.361627 0.155 Uiso 1 1 calc R U . . .
C17 C 0.2609(4) 0.2538(2) 0.4102(2) 0.0686(14) Uani 1 1 d . . . . .
H17A H 0.306597 0.225412 0.423746 0.103 Uiso 1 1 calc R U . . .
H17B H 0.247595 0.258351 0.357657 0.103 Uiso 1 1 calc R U . . .
H17C H 0.287139 0.286380 0.433507 0.103 Uiso 1 1 calc R U . . .
C18 C 0.0980(4) 0.1768(3) 0.3938(3) 0.0807(18) Uani 1 1 d . . . . .
H18A H 0.142514 0.147740 0.406950 0.121 Uiso 1 1 calc R U . . .
H18B H 0.038450 0.168575 0.408530 0.121 Uiso 1 1 calc R U . . .
H18C H 0.086028 0.182074 0.341331 0.121 Uiso 1 1 calc R U . . .
C19 C 0.5909(4) 0.21657(19) 0.8329(3) 0.0734(15) Uani 1 1 d . . . . .
H19A H 0.632217 0.205869 0.800308 0.110 Uiso 1 1 calc R U . . .
H19B H 0.592021 0.189749 0.870122 0.110 Uiso 1 1 calc R U . . .
H19C H 0.526091 0.220758 0.805273 0.110 Uiso 1 1 calc R U . . .
C20 C 0.5537(5) 0.2992(3) 0.9381(3) 0.0840(19) Uani 1 1 d . . . . .
H20A H 0.575094 0.332556 0.961508 0.126 Uiso 1 1 calc R U . . .
H20B H 0.489007 0.303168 0.910094 0.126 Uiso 1 1 calc R U . . .
H20C H 0.554938 0.272158 0.974944 0.126 Uiso 1 1 calc R U . . .
C21 C 0.7544(4) 0.2693(2) 0.9327(3) 0.0819(18) Uani 1 1 d . . . . .
H21A H 0.797627 0.259124 0.901297 0.123 Uiso 1 1 calc R U . . .
H21B H 0.776930 0.301739 0.958146 0.123 Uiso 1 1 calc R U . . .
H21C H 0.752035 0.241482 0.967915 0.123 Uiso 1 1 calc R U . . .
C22 C 0.6022(5) 0.4510(3) 0.8954(4) 0.096(2) Uani 1 1 d . . . . .
H22A H 0.594559 0.425420 0.932368 0.144 Uiso 1 1 calc R U . . .
H22B H 0.624950 0.484186 0.918648 0.144 Uiso 1 1 calc R U . . .
H22C H 0.541209 0.456654 0.862474 0.144 Uiso 1 1 calc R U . . .
C23 C 0.7025(7) 0.4750(2) 0.7741(3) 0.111(3) Uani 1 1 d . . . . .
H23A H 0.748315 0.462297 0.746341 0.166 Uiso 1 1 calc R U . . .
H23B H 0.641229 0.480610 0.741500 0.166 Uiso 1 1 calc R U . . .
H23C H 0.724970 0.508141 0.797674 0.166 Uiso 1 1 calc R U . . .
C24 C 0.8051(4) 0.4197(3) 0.9088(4) 0.105(3) Uani 1 1 d . . . . .
H24A H 0.799164 0.393857 0.945945 0.158 Uiso 1 1 calc R U . . .
H24B H 0.853823 0.408280 0.882942 0.158 Uiso 1 1 calc R U . . .
H24C H 0.822870 0.453643 0.931699 0.158 Uiso 1 1 calc R U . . .
C25 C 0.7233(5) 0.3674(2) 0.6323(3) 0.0774(16) Uani 1 1 d . . . . .
H25A H 0.740859 0.402519 0.651265 0.116 Uiso 1 1 calc R U . . .
H25B H 0.764872 0.356921 0.599822 0.116 Uiso 1 1 calc R U . . .
H25C H 0.657513 0.367687 0.605644 0.116 Uiso 1 1 calc R U . . .
C26 C 0.8621(4) 0.3184(4) 0.7577(4) 0.121(3) Uani 1 1 d . . . . .
H26A H 0.880252 0.352847 0.778846 0.182 Uiso 1 1 calc R U . . .
H26B H 0.869547 0.292117 0.796261 0.182 Uiso 1 1 calc R U . . .
H26C H 0.902626 0.309287 0.723855 0.182 Uiso 1 1 calc R U . . .
C27 C 0.7014(5) 0.2550(2) 0.6688(4) 0.091(2) Uani 1 1 d . . . . .
H27A H 0.707054 0.228922 0.707395 0.137 Uiso 1 1 calc R U . . .
H27B H 0.635846 0.256214 0.641803 0.137 Uiso 1 1 calc R U . . .
H27C H 0.743205 0.245448 0.635981 0.137 Uiso 1 1 calc R U . . .
C28 C 0.2512(7) 0.4126(5) 0.3745(5) 0.149(4) Uani 1 1 d . . . . .
H28A H 0.193515 0.423916 0.389851 0.223 Uiso 1 1 calc R U . . .
H28B H 0.259343 0.433117 0.332374 0.223 Uiso 1 1 calc R U . . .
H28C H 0.246152 0.375417 0.361729 0.223 Uiso 1 1 calc R U . . .
C29 C 0.3588(11) 0.4912(4) 0.4422(5) 0.195(6) Uani 1 1 d . . . . .
H29A H 0.305888 0.506881 0.459815 0.292 Uiso 1 1 calc R U . . .
H29B H 0.418663 0.503395 0.471788 0.292 Uiso 1 1 calc R U . . .
H29C H 0.355425 0.501464 0.391770 0.292 Uiso 1 1 calc R U . . .
C30 C 0.4504(7) 0.4014(5) 0.4148(7) 0.201(7) Uani 1 1 d . . . . .
H30A H 0.452970 0.363111 0.415826 0.301 Uiso 1 1 calc R U . . .
H30B H 0.445045 0.413667 0.364977 0.301 Uiso 1 1 calc R U . . .
H30C H 0.508283 0.415598 0.444995 0.301 Uiso 1 1 calc R U . . .
Si1 Si 0.19833(7) 0.51569(4) 0.72577(6) 0.0414(2) Uani 1 1 d . . . . .
Si2 Si 0.18073(10) 0.57361(5) 0.62801(8) 0.0587(3) Uani 1 1 d . . . . .
Si3 Si 0.30399(12) 0.55115(7) 0.82552(8) 0.0716(4) Uani 1 1 d . . . . .
Si4 Si 0.05006(11) 0.49738(5) 0.75185(12) 0.0827(6) Uani 1 1 d . . . . .
Si5 Si 0.18075(7) 0.22431(4) 0.56554(5) 0.0347(2) Uani 1 1 d . . . . .
Si6 Si 0.27834(14) 0.15099(7) 0.59450(9) 0.0822(5) Uani 1 1 d . U . . .
Si7 Si 0.03888(8) 0.21802(5) 0.60699(6) 0.0465(3) Uani 1 1 d . . . . .
Si8 Si 0.14951(8) 0.23753(5) 0.44021(5) 0.0454(2) Uani 1 1 d . . . . .
Si9 Si 0.64014(7) 0.34487(4) 0.78940(5) 0.03444(19) Uani 1 1 d . . . . .
Si10 Si 0.63342(8) 0.28001(5) 0.87665(6) 0.0496(3) Uani 1 1 d . . . . .
Si11 Si 0.68927(9) 0.42600(5) 0.84359(6) 0.0496(3) Uani 1 1 d . . . . .
Si12 Si 0.73572(8) 0.32015(5) 0.70863(7) 0.0503(3) Uani 1 1 d . . . . .

loop_
_atom_site_aniso_label
_atom_site_aniso_U_11
_atom_site_aniso_U_22
_atom_site_aniso_U_33
_atom_site_aniso_U_23
_atom_site_aniso_U_13
_atom_site_aniso_U_12
Rh1 0.0413(2) 0.0537(3) 0.0275(2) 0.00844(18) 0.01094(17) -0.0023(2)
Ge1 0.0308(13) 0.0318(12) 0.0344(13) 0.0030(10) 0.0095(11) 0.0018(8)
Ge2 0.0320(13) 0.0433(10) 0.0308(19) 0.0022(9) 0.0107(13) -0.0001(10)
Ge3 0.0255(7) 0.0427(11) 0.0328(10) 0.0063(8) 0.0048(6) -0.0032(6)
Ge4 0.0378(4) 0.0408(4) 0.0408(4) 0.0098(3) 0.0133(3) 0.0003(3)
Ge5 0.0427(8) 0.026(2) 0.0393(8) 0.0030(11) 0.0065(6) 0.0009(12)
Ge6 0.0384(8) 0.0281(19) 0.0304(6) -0.0019(12) 0.0047(5) 0.0022(12)
Ge7 0.0322(8) 0.0308(17) 0.0257(5) -0.0021(12) 0.0063(5) -0.0024(12)
Ge8 0.0278(6) 0.0350(18) 0.0294(11) 0.0022(11) 0.0031(6) 0.0032(12)
Ge9 0.0356(3) 0.0497(4) 0.0324(3) -0.0074(3) 0.0097(3) 0.0017(3)
Rh1A 0.0404(4) 0.0589(5) 0.0271(3) 0.0107(3) 0.0095(3) 0.0020(3)
Ge1A 0.0324(9) 0.029(2) 0.0311(13) -0.0036(14) 0.0046(8) 0.0009(15)
Ge2A 0.0394(12) 0.022(3) 0.0524(19) 0.0043(14) 0.0054(10) 0.0016(16)
Ge3A 0.0317(5) 0.0345(5) 0.0456(6) 0.0054(5) 0.0116(4) -0.0001(4)
Ge4A 0.0360(5) 0.0548(7) 0.0273(5) -0.0032(5) 0.0111(4) -0.0026(5)
Ge5A 0.0446(12) 0.024(3) 0.0269(9) -0.0015(17) 0.0074(7) -0.0002(17)
Ge6A 0.034(2) 0.0475(18) 0.031(3) 0.0060(17) 0.012(2) -0.0056(13)
Ge7A 0.0306(18) 0.0296(15) 0.042(3) -0.0006(15) 0.0050(16) 0.0021(12)
Ge8A 0.0370(13) 0.025(2) 0.0248(8) -0.0023(16) 0.0080(8) -0.0007(16)
Ge9A 0.071(3) 0.059(3) 0.053(3) 0.0159(19) -0.0071(19) 0.019(2)
P1 0.0714(9) 0.1468(16) 0.0586(8) 0.0550(10) 0.0229(7) -0.0036(9)
C1 0.185(9) 0.089(5) 0.106(6) 0.019(4) -0.077(6) -0.033(5)
C2 0.070(3) 0.040(3) 0.123(5) 0.014(3) 0.012(3) 0.011(2)
C3 0.155(7) 0.057(3) 0.102(5) 0.025(3) 0.079(5) 0.019(4)
C4 0.081(5) 0.339(17) 0.110(7) -0.060(9) -0.003(5) -0.089(8)
C5 0.219(10) 0.097(5) 0.049(3) -0.025(3) -0.005(4) 0.065(6)
C6 0.176(8) 0.059(4) 0.096(5) -0.030(3) 0.008(5) 0.008(4)
C7 0.065(3) 0.057(3) 0.196(8) -0.021(4) 0.061(4) 0.011(3)
C8 0.059(4) 0.095(5) 0.306(14) -0.089(7) 0.077(6) -0.034(4)
C9 0.188(10) 0.116(7) 0.238(12) 0.073(7) 0.167(10) 0.029(6)
C10 0.180(9) 0.266(12) 0.301(13) 0.177(10) 0.158(9) 0.169(9)
C11 0.126(6) 0.054(3) 0.078(4) 0.010(3) -0.019(4) 0.023(3)
C12 0.364(16) 0.067(4) 0.160(9) -0.048(5) -0.114(10) 0.097(6)
C13 0.079(3) 0.079(3) 0.038(2) 0.000(2) 0.023(2) -0.026(3)
C14 0.088(4) 0.096(4) 0.063(3) -0.022(3) 0.023(3) -0.047(3)
C15 0.044(2) 0.100(4) 0.062(3) 0.001(3) 0.021(2) 0.008(2)
C16 0.138(6) 0.141(6) 0.034(2) 0.019(3) 0.023(3) 0.084(5)
C17 0.076(3) 0.097(4) 0.039(2) -0.015(2) 0.025(2) -0.022(3)
C18 0.086(4) 0.112(5) 0.044(3) -0.025(3) 0.013(3) -0.041(4)
C19 0.072(3) 0.048(3) 0.095(4) 0.019(3) 0.003(3) 0.001(2)
C20 0.096(4) 0.105(5) 0.060(3) 0.035(3) 0.036(3) 0.030(4)
C21 0.068(3) 0.086(4) 0.078(4) 0.024(3) -0.017(3) 0.015(3)
C22 0.086(4) 0.102(5) 0.101(5) -0.071(4) 0.021(4) -0.017(4)
C23 0.215(9) 0.049(3) 0.067(4) -0.001(3) 0.023(5) -0.026(4)
C24 0.071(4) 0.080(4) 0.138(6) -0.026(4) -0.041(4) -0.012(3)
C25 0.099(4) 0.081(4) 0.063(3) 0.005(3) 0.041(3) -0.001(3)
C26 0.046(3) 0.242(10) 0.076(4) -0.025(5) 0.013(3) 0.035(5)
C27 0.122(5) 0.061(3) 0.107(5) -0.026(3) 0.064(4) 0.004(3)
C28 0.122(7) 0.200(11) 0.116(7) 0.056(7) 0.006(6) -0.032(7)
C29 0.36(2) 0.127(8) 0.098(7) -0.017(6) 0.058(10) 0.013(10)
C30 0.160(9) 0.242(13) 0.248(14) 0.133(11) 0.153(10) 0.096(9)
Si1 0.0382(5) 0.0338(5) 0.0549(6) -0.0005(4) 0.0158(4) 0.0011(4)
Si2 0.0656(8) 0.0407(6) 0.0636(8) 0.0069(5) -0.0012(6) -0.0020(5)
Si3 0.0778(10) 0.0815(10) 0.0530(8) -0.0184(7) 0.0072(7) 0.0012(8)
Si4 0.0629(8) 0.0418(7) 0.1631(18) -0.0072(8) 0.0692(11) -0.0010(6)
Si5 0.0400(5) 0.0363(5) 0.0288(4) -0.0013(4) 0.0090(4) 0.0022(4)
Si6 0.1102(13) 0.0718(10) 0.0713(9) 0.0250(8) 0.0339(9) 0.0524(9)
Si7 0.0474(6) 0.0604(7) 0.0337(5) -0.0075(5) 0.0130(4) -0.0178(5)
Si8 0.0490(6) 0.0611(7) 0.0276(5) -0.0078(4) 0.0114(4) 0.0069(5)
Si9 0.0304(4) 0.0385(5) 0.0327(4) -0.0021(4) 0.0023(4) 0.0031(4)
Si10 0.0479(6) 0.0533(6) 0.0449(6) 0.0145(5) 0.0034(5) 0.0113(5)
Si11 0.0548(6) 0.0455(6) 0.0438(6) -0.0076(5) -0.0011(5) -0.0051(5)
Si12 0.0411(6) 0.0633(7) 0.0488(6) -0.0030(5) 0.0145(5) 0.0090(5)

loop_
_atom_type_symbol
_atom_type_description
_atom_type_scat_dispersion_real
_atom_type_scat_dispersion_imag
_atom_type_scat_source
C C 0.0181 0.0091 'International Tables Vol C Tables 4.2.6.8 and 6.1.1.4'
H H 0.0000 0.0000 'International Tables Vol C Tables 4.2.6.8 and 6.1.1.4'
Ge Ge -1.0885 0.8855 'International Tables Vol C Tables 4.2.6.8 and 6.1.1.4'
P P 0.2955 0.4335 'International Tables Vol C Tables 4.2.6.8 and 6.1.1.4'
Rh Rh 0.0927 3.6045 'International Tables Vol C Tables 4.2.6.8 and 6.1.1.4'
Si Si 0.2541 0.3302 'International Tables Vol C Tables 4.2.6.8 and 6.1.1.4'

loop_
_geom_angle_atom_site_label_1
_geom_angle_atom_site_label_2
_geom_angle_atom_site_label_3
_geom_angle
_geom_angle_site_symmetry_1
_geom_angle_site_symmetry_3
_geom_angle_publ_flag
P1 Rh1 Ge9 129.63(5) . . ?
P1 Rh1 Ge3 109.95(9) . . ?
Ge9 Rh1 Ge3 119.14(8) . . ?
P1 Rh1 Ge4 89.64(6) . . ?
Ge9 Rh1 Ge4 83.38(3) . . ?
Ge3 Rh1 Ge4 86.03(7) . . ?
P1 Rh1 Ge7 164.78(16) . . ?
Ge9 Rh1 Ge7 64.16(14) . . ?
Ge3 Rh1 Ge7 58.90(14) . . ?
Ge4 Rh1 Ge7 99.30(15) . . ?
Si1 Ge1 Ge4 130.9(3) . . ?
Si1 Ge1 Ge5 117.5(3) . . ?
Ge4 Ge1 Ge5 86.4(3) . . ?
Si1 Ge1 Ge3 118.0(3) . . ?
Ge4 Ge1 Ge3 79.43(17) . . ?
Ge5 Ge1 Ge3 116.8(3) . . ?
Si1 Ge1 Ge2 118.7(3) . . ?
Ge4 Ge1 Ge2 110.5(3) . . ?
Ge5 Ge1 Ge2 60.3(3) . . ?
Ge3 Ge1 Ge2 68.2(3) . . ?
Ge7 Ge2 Ge6 60.1(3) . . ?
Ge7 Ge2 Ge5 99.1(4) . . ?
Ge6 Ge2 Ge5 56.1(3) . . ?
Ge7 Ge2 Ge1 89.2(3) . . ?
Ge6 Ge2 Ge1 97.4(4) . . ?
Ge5 Ge2 Ge1 57.7(3) . . ?
Rh1 Ge3 Ge7 62.65(19) . . ?
Rh1 Ge3 Ge1 96.33(16) . . ?
Ge7 Ge3 Ge1 94.5(2) . . ?
Rh1 Ge4 Ge8 98.54(11) . . ?
Rh1 Ge4 Ge1 95.98(12) . . ?
Ge8 Ge4 Ge1 91.1(2) . . ?
Ge6 Ge5 Ge8 62.4(3) . . ?
Ge6 Ge5 Ge1 104.1(3) . . ?
Ge8 Ge5 Ge1 91.3(3) . . ?
Ge6 Ge5 Ge2 61.0(3) . . ?
Ge8 Ge5 Ge2 106.0(3) . . ?
Ge1 Ge5 Ge2 62.0(3) . . ?
Ge5 Ge6 Ge8 59.2(3) . . ?
Ge5 Ge6 Ge7 102.9(3) . . ?
Ge8 Ge6 Ge7 93.3(3) . . ?
Ge5 Ge6 Ge2 62.9(3) . . ?
Ge8 Ge6 Ge2 105.1(3) . . ?
Ge7 Ge6 Ge2 58.5(3) . . ?
Ge3 Ge7 Si5 120.8(3) . . ?
Ge3 Ge7 Rh1 58.44(14) . . ?
Si5 Ge7 Rh1 119.2(3) . . ?
Ge3 Ge7 Ge2 73.3(3) . . ?
Si5 Ge7 Ge2 117.7(4) . . ?
Rh1 Ge7 Ge2 118.3(3) . . ?
Ge3 Ge7 Ge6 121.4(3) . . ?
Si5 Ge7 Ge6 112.6(2) . . ?
Rh1 Ge7 Ge6 113.5(3) . . ?
Ge2 Ge7 Ge6 61.4(3) . . ?
Ge3 Ge7 Ge9 110.8(3) . . ?
Si5 Ge7 Ge9 107.7(2) . . ?
Rh1 Ge7 Ge9 55.63(15) . . ?
Ge2 Ge7 Ge9 123.4(4) . . ?
Ge6 Ge7 Ge9 71.4(3) . . ?
Si9 Ge8 Ge5 114.2(3) . . ?
Si9 Ge8 Ge4 135.7(3) . . ?
Ge5 Ge8 Ge4 89.9(3) . . ?
Si9 Ge8 Ge6 114.2(3) . . ?
Ge5 Ge8 Ge6 58.4(3) . . ?
Ge4 Ge8 Ge6 110.1(3) . . ?
Si9 Ge8 Ge9 115.9(2) . . ?
Ge5 Ge8 Ge9 119.3(3) . . ?
Ge4 Ge8 Ge9 77.25(18) . . ?
Ge6 Ge8 Ge9 71.2(2) . . ?
Rh1 Ge9 Ge7 60.21(14) . . ?
Rh1 Ge9 Ge8 96.57(13) . . ?
Ge7 Ge9 Ge8 91.6(2) . . ?
Ge3A Rh1A Ge4A 84.21(4) . . ?
Ge3A Rh1A P1 131.40(6) . . ?
Ge4A Rh1A P1 84.55(6) . . ?
Ge3A Rh1A Ge9A 119.50(15) . . ?
Ge4A Rh1A Ge9A 89.21(15) . . ?
P1 Rh1A Ge9A 107.44(15) . . ?
Ge3A Rh1A Ge7A 66.1(2) . . ?
Ge4A Rh1A Ge7A 100.5(3) . . ?
P1 Rh1A Ge7A 162.5(2) . . ?
Ge9A Rh1A Ge7A 56.3(2) . . ?
Si9 Ge1A Ge4A 139.8(5) . . ?
Si9 Ge1A Ge5A 116.8(5) . . ?
Ge4A Ge1A Ge5A 87.9(4) . . ?
Si9 Ge1A Ge2A 109.5(5) . . ?
Ge4A Ge1A Ge2A 109.6(5) . . ?
Ge5A Ge1A Ge2A 65.7(5) . . ?
Si9 Ge1A Ge3A 110.1(3) . . ?
Ge4A Ge1A Ge3A 77.2(3) . . ?
Ge5A Ge1A Ge3A 121.4(5) . . ?
Ge2A Ge1A Ge3A 67.1(3) . . ?
Ge6A Ge2A Ge7A 60.3(5) . . ?
Ge6A Ge2A Ge1A 100.9(5) . . ?
Ge7A Ge2A Ge1A 93.6(5) . . ?
Ge6A Ge2A Ge5A 57.9(5) . . ?
Ge7A Ge2A Ge5A 99.5(5) . . ?
Ge1A Ge2A Ge5A 56.1(4) . . ?
Rh1A Ge3A Ge7A 59.2(2) . . ?
Rh1A Ge3A Ge1A 94.1(2) . . ?
Ge7A Ge3A Ge1A 91.5(4) . . ?
Rh1A Ge4A Ge1A 100.31(19) . . ?
Rh1A Ge4A Ge8A 95.94(18) . . ?
Ge1A Ge4A Ge8A 93.7(4) . . ?
Ge8A Ge5A Ge1A 89.8(5) . . ?
Ge8A Ge5A Ge6A 65.0(5) . . ?
Ge1A Ge5A Ge6A 99.9(5) . . ?
Ge8A Ge5A Ge2A 99.5(4) . . ?
Ge1A Ge5A Ge2A 58.1(4) . . ?
Ge6A Ge5A Ge2A 54.6(5) . . ?
Ge2A Ge6A Ge7A 60.4(5) . . ?
Ge2A Ge6A Ge5A 67.5(5) . . ?
Ge7A Ge6A Ge5A 106.2(6) . . ?
Ge2A Ge6A Ge8A 102.0(6) . . ?
Ge7A Ge6A Ge8A 88.3(5) . . ?
Ge5A Ge6A Ge8A 55.7(4) . . ?
Ge9A Ge7A Si1 123.6(5) . . ?
Ge9A Ge7A Rh1A 61.0(3) . . ?
Si1 Ge7A Rh1A 123.0(4) . . ?
Ge9A Ge7A Ge6A 76.5(5) . . ?
Si1 Ge7A Ge6A 117.5(5) . . ?
Rh1A Ge7A Ge6A 118.2(5) . . ?
Ge9A Ge7A Ge2A 125.1(5) . . ?
Si1 Ge7A Ge2A 105.8(4) . . ?
Rh1A Ge7A Ge2A 112.0(5) . . ?
Ge6A Ge7A Ge2A 59.3(5) . . ?
Ge9A Ge7A Ge3A 113.1(4) . . ?
Si1 Ge7A Ge3A 105.5(3) . . ?
Rh1A Ge7A Ge3A 54.7(2) . . ?
Ge6A Ge7A Ge3A 119.3(5) . . ?
Ge2A Ge7A Ge3A 69.6(4) . . ?
Si5 Ge8A Ge5A 115.8(4) . . ?
Si5 Ge8A Ge4A 132.6(5) . . ?
Ge5A Ge8A Ge4A 86.5(4) . . ?
Si5 Ge8A Ge9A 116.5(5) . . ?
Ge5A Ge8A Ge9A 118.6(4) . . ?
Ge4A Ge8A Ge9A 81.1(3) . . ?
Si5 Ge8A Ge6A 120.9(6) . . ?
Ge5A Ge8A Ge6A 59.2(5) . . ?
Ge4A Ge8A Ge6A 106.6(4) . . ?
Ge9A Ge8A Ge6A 67.5(4) . . ?
Ge7A Ge9A Rh1A 62.8(3) . . ?
Ge7A Ge9A Ge8A 96.2(4) . . ?
Rh1A Ge9A Ge8A 92.8(3) . . ?
C30 P1 C29 103.4(6) . . ?
C30 P1 C28 105.5(6) . . ?
C29 P1 C28 98.0(6) . . ?
C30 P1 Rh1 108.9(3) . . ?
C29 P1 Rh1 133.6(3) . . ?
C28 P1 Rh1 104.3(3) . . ?
C30 P1 Rh1A 129.9(4) . . ?
C29 P1 Rh1A 89.7(3) . . ?
C28 P1 Rh1A 120.4(3) . . ?
Si2 C1 H1A 109.5 . . ?
Si2 C1 H1B 109.5 . . ?
H1A C1 H1B 109.5 . . ?
Si2 C1 H1C 109.5 . . ?
H1A C1 H1C 109.5 . . ?
H1B C1 H1C 109.5 . . ?
Si2 C2 H2A 109.5 . . ?
Si2 C2 H2B 109.5 . . ?
H2A C2 H2B 109.5 . . ?
Si2 C2 H2C 109.5 . . ?
H2A C2 H2C 109.5 . . ?
H2B C2 H2C 109.5 . . ?
Si2 C3 H3A 109.5 . . ?
Si2 C3 H3B 109.5 . . ?
H3A C3 H3B 109.5 . . ?
Si2 C3 H3C 109.5 . . ?
H3A C3 H3C 109.5 . . ?
H3B C3 H3C 109.5 . . ?
Si3 C4 H4A 109.5 . . ?
Si3 C4 H4B 109.5 . . ?
H4A C4 H4B 109.5 . . ?
Si3 C4 H4C 109.5 . . ?
H4A C4 H4C 109.5 . . ?
H4B C4 H4C 109.5 . . ?
Si3 C5 H5A 109.5 . . ?
Si3 C5 H5B 109.5 . . ?
H5A C5 H5B 109.5 . . ?
Si3 C5 H5C 109.5 . . ?
H5A C5 H5C 109.5 . . ?
H5B C5 H5C 109.5 . . ?
Si3 C6 H6A 109.5 . . ?
Si3 C6 H6B 109.5 . . ?
H6A C6 H6B 109.5 . . ?
Si3 C6 H6C 109.5 . . ?
H6A C6 H6C 109.5 . . ?
H6B C6 H6C 109.5 . . ?
Si4 C7 H7A 109.5 . . ?
Si4 C7 H7B 109.5 . . ?
H7A C7 H7B 109.5 . . ?
Si4 C7 H7C 109.5 . . ?
H7A C7 H7C 109.5 . . ?
H7B C7 H7C 109.5 . . ?
Si4 C8 H8A 109.5 . . ?
Si4 C8 H8B 109.5 . . ?
H8A C8 H8B 109.5 . . ?
Si4 C8 H8C 109.5 . . ?
H8A C8 H8C 109.5 . . ?
H8B C8 H8C 109.5 . . ?
Si4 C9 H9A 109.5 . . ?
Si4 C9 H9B 109.5 . . ?
H9A C9 H9B 109.5 . . ?
Si4 C9 H9C 109.5 . . ?
H9A C9 H9C 109.5 . . ?
H9B C9 H9C 109.5 . . ?
Si6 C10 H10A 109.5 . . ?
Si6 C10 H10B 109.5 . . ?
H10A C10 H10B 109.5 . . ?
Si6 C10 H10C 109.5 . . ?
H10A C10 H10C 109.5 . . ?
H10B C10 H10C 109.5 . . ?
Si6 C11 H11A 109.5 . . ?
Si6 C11 H11B 109.5 . . ?
H11A C11 H11B 109.5 . . ?
Si6 C11 H11C 109.5 . . ?
H11A C11 H11C 109.5 . . ?
H11B C11 H11C 109.5 . . ?
Si6 C12 H12A 109.5 . . ?
Si6 C12 H12B 109.5 . . ?
H12A C12 H12B 109.5 . . ?
Si6 C12 H12C 109.5 . . ?
H12A C12 H12C 109.5 . . ?
H12B C12 H12C 109.5 . . ?
Si7 C13 H13A 109.5 . . ?
Si7 C13 H13B 109.5 . . ?
H13A C13 H13B 109.5 . . ?
Si7 C13 H13C 109.5 . . ?
H13A C13 H13C 109.5 . . ?
H13B C13 H13C 109.5 . . ?
Si7 C14 H14A 109.5 . . ?
Si7 C14 H14B 109.5 . . ?
H14A C14 H14B 109.5 . . ?
Si7 C14 H14C 109.5 . . ?
H14A C14 H14C 109.5 . . ?
H14B C14 H14C 109.5 . . ?
Si7 C15 H15A 109.5 . . ?
Si7 C15 H15B 109.5 . . ?
H15A C15 H15B 109.5 . . ?
Si7 C15 H15C 109.5 . . ?
H15A C15 H15C 109.5 . . ?
H15B C15 H15C 109.5 . . ?
Si8 C16 H16A 109.5 . . ?
Si8 C16 H16B 109.5 . . ?
H16A C16 H16B 109.5 . . ?
Si8 C16 H16C 109.5 . . ?
H16A C16 H16C 109.5 . . ?
H16B C16 H16C 109.5 . . ?
Si8 C17 H17A 109.5 . . ?
Si8 C17 H17B 109.5 . . ?
H17A C17 H17B 109.5 . . ?
Si8 C17 H17C 109.5 . . ?
H17A C17 H17C 109.5 . . ?
H17B C17 H17C 109.5 . . ?
Si8 C18 H18A 109.5 . . ?
Si8 C18 H18B 109.5 . . ?
H18A C18 H18B 109.5 . . ?
Si8 C18 H18C 109.5 . . ?
H18A C18 H18C 109.5 . . ?
H18B C18 H18C 109.5 . . ?
Si10 C19 H19A 109.5 . . ?
Si10 C19 H19B 109.5 . . ?
H19A C19 H19B 109.5 . . ?
Si10 C19 H19C 109.5 . . ?
H19A C19 H19C 109.5 . . ?
H19B C19 H19C 109.5 . . ?
Si10 C20 H20A 109.5 . . ?
Si10 C20 H20B 109.5 . . ?
H20A C20 H20B 109.5 . . ?
Si10 C20 H20C 109.5 . . ?
H20A C20 H20C 109.5 . . ?
H20B C20 H20C 109.5 . . ?
Si10 C21 H21A 109.5 . . ?
Si10 C21 H21B 109.5 . . ?
H21A C21 H21B 109.5 . . ?
Si10 C21 H21C 109.5 . . ?
H21A C21 H21C 109.5 . . ?
H21B C21 H21C 109.5 . . ?
Si11 C22 H22A 109.5 . . ?
Si11 C22 H22B 109.5 . . ?
H22A C22 H22B 109.5 . . ?
Si11 C22 H22C 109.5 . . ?
H22A C22 H22C 109.5 . . ?
H22B C22 H22C 109.5 . . ?
Si11 C23 H23A 109.5 . . ?
Si11 C23 H23B 109.5 . . ?
H23A C23 H23B 109.5 . . ?
Si11 C23 H23C 109.5 . . ?
H23A C23 H23C 109.5 . . ?
H23B C23 H23C 109.5 . . ?
Si11 C24 H24A 109.5 . . ?
Si11 C24 H24B 109.5 . . ?
H24A C24 H24B 109.5 . . ?
Si11 C24 H24C 109.5 . . ?
H24A C24 H24C 109.5 . . ?
H24B C24 H24C 109.5 . . ?
Si12 C25 H25A 109.5 . . ?
Si12 C25 H25B 109.5 . . ?
H25A C25 H25B 109.5 . . ?
Si12 C25 H25C 109.5 . . ?
H25A C25 H25C 109.5 . . ?
H25B C25 H25C 109.5 . . ?
Si12 C26 H26A 109.5 . . ?
Si12 C26 H26B 109.5 . . ?
H26A C26 H26B 109.5 . . ?
Si12 C26 H26C 109.5 . . ?
H26A C26 H26C 109.5 . . ?
H26B C26 H26C 109.5 . . ?
Si12 C27 H27A 109.5 . . ?
Si12 C27 H27B 109.5 . . ?
H27A C27 H27B 109.5 . . ?
Si12 C27 H27C 109.5 . . ?
H27A C27 H27C 109.5 . . ?
H27B C27 H27C 109.5 . . ?
P1 C28 H28A 109.5 . . ?
P1 C28 H28B 109.5 . . ?
H28A C28 H28B 109.5 . . ?
P1 C28 H28C 109.5 . . ?
H28A C28 H28C 109.5 . . ?
H28B C28 H28C 109.5 . . ?
P1 C29 H29A 109.5 . . ?
P1 C29 H29B 109.5 . . ?
H29A C29 H29B 109.5 . . ?
P1 C29 H29C 109.5 . . ?
H29A C29 H29C 109.5 . . ?
H29B C29 H29C 109.5 . . ?
P1 C30 H30A 109.5 . . ?
P1 C30 H30B 109.5 . . ?
H30A C30 H30B 109.5 . . ?
P1 C30 H30C 109.5 . . ?
H30A C30 H30C 109.5 . . ?
H30B C30 H30C 109.5 . . ?
Si4 Si1 Si2 109.64(8) . . ?
Si4 Si1 Si3 112.32(8) . . ?
Si2 Si1 Si3 109.74(7) . . ?
Si4 Si1 Ge1 110.93(15) . . ?
Si2 Si1 Ge1 107.46(15) . . ?
Si3 Si1 Ge1 106.60(14) . . ?
Si4 Si1 Ge7A 107.4(2) . . ?
Si2 Si1 Ge7A 104.8(2) . . ?
Si3 Si1 Ge7A 112.6(2) . . ?
C2 Si2 C1 108.9(4) . . ?
C2 Si2 C3 107.3(3) . . ?
C1 Si2 C3 110.0(4) . . ?
C2 Si2 Si1 109.9(2) . . ?
C1 Si2 Si1 110.7(3) . . ?
C3 Si2 Si1 110.0(2) . . ?
C4 Si3 C5 108.8(5) . . ?
C4 Si3 C6 110.1(5) . . ?
C5 Si3 C6 105.9(3) . . ?
C4 Si3 Si1 109.2(3) . . ?
C5 Si3 Si1 113.6(3) . . ?
C6 Si3 Si1 109.3(3) . . ?
C8 Si4 C9 109.6(5) . . ?
C8 Si4 C7 109.6(4) . . ?
C9 Si4 C7 107.0(4) . . ?
C8 Si4 Si1 110.8(2) . . ?
C9 Si4 Si1 110.2(3) . . ?
C7 Si4 Si1 109.5(2) . . ?
Ge8A Si5 Si6 108.3(3) . . ?
Ge8A Si5 Si7 108.8(3) . . ?
Si6 Si5 Si7 113.12(7) . . ?
Ge8A Si5 Si8 106.5(3) . . ?
Si6 Si5 Si8 109.53(6) . . ?
Si7 Si5 Si8 110.29(6) . . ?
Si6 Si5 Ge7 113.13(16) . . ?
Si7 Si5 Ge7 105.89(17) . . ?
Si8 Si5 Ge7 104.50(18) . . ?
C10 Si6 C11 112.2(5) . . ?
C10 Si6 C12 105.3(7) . . ?
C11 Si6 C12 104.7(4) . . ?
C10 Si6 Si5 112.0(3) . . ?
C11 Si6 Si5 113.1(2) . . ?
C12 Si6 Si5 108.9(3) . . ?
C14 Si7 C15 108.2(3) . . ?
C14 Si7 C13 109.0(2) . . ?
C15 Si7 C13 109.0(2) . . ?
C14 Si7 Si5 109.5(2) . . ?
C15 Si7 Si5 110.30(16) . . ?
C13 Si7 Si5 110.78(18) . . ?
C16 Si8 C17 108.9(3) . . ?
C16 Si8 C18 108.5(3) . . ?
C17 Si8 C18 109.3(2) . . ?
C16 Si8 Si5 110.84(16) . . ?
C17 Si8 Si5 109.91(17) . . ?
C18 Si8 Si5 109.43(19) . . ?
Si12 Si9 Si10 112.37(6) . . ?
Si12 Si9 Si11 110.80(6) . . ?
Si10 Si9 Si11 111.50(6) . . ?
Si12 Si9 Ge8 107.86(16) . . ?
Si10 Si9 Ge8 109.19(17) . . ?
Si11 Si9 Ge8 104.76(11) . . ?
Si12 Si9 Ge1A 103.9(3) . . ?
Si10 Si9 Ge1A 106.4(3) . . ?
Si11 Si9 Ge1A 111.54(18) . . ?
C20 Si10 C19 108.5(3) . . ?
C20 Si10 C21 108.1(3) . . ?
C19 Si10 C21 108.0(3) . . ?
C20 Si10 Si9 111.74(18) . . ?
C19 Si10 Si9 110.98(19) . . ?
C21 Si10 Si9 109.4(2) . . ?
C23 Si11 C22 108.7(4) . . ?
C23 Si11 C24 108.5(4) . . ?
C22 Si11 C24 107.0(3) . . ?
C23 Si11 Si9 110.6(2) . . ?
C22 Si11 Si9 110.8(2) . . ?
C24 Si11 Si9 111.1(2) . . ?
C27 Si12 C25 107.0(3) . . ?
C27 Si12 C26 109.5(4) . . ?
C25 Si12 C26 109.3(4) . . ?
C27 Si12 Si9 111.3(2) . . ?
C25 Si12 Si9 110.69(19) . . ?
C26 Si12 Si9 109.1(2) . . ?

loop_
_geom_bond_atom_site_label_1
_geom_bond_atom_site_label_2
_geom_bond_distance
_geom_bond_site_symmetry_2
_geom_bond_publ_flag
Rh1 P1 2.2992(14) . ?
Rh1 Ge9 2.3939(9) . ?
Rh1 Ge3 2.415(2) . ?
Rh1 Ge4 2.4333(9) . ?
Rh1 Ge7 2.517(7) . ?
Ge1 Si1 2.354(7) . ?
Ge1 Ge4 2.586(6) . ?
Ge1 Ge5 2.589(10) . ?
Ge1 Ge3 2.590(6) . ?
Ge1 Ge2 2.703(11) . ?
Ge2 Ge7 2.540(11) . ?
Ge2 Ge6 2.614(11) . ?
Ge2 Ge5 2.661(13) . ?
Ge3 Ge7 2.427(6) . ?
Ge4 Ge8 2.516(6) . ?
Ge5 Ge6 2.480(9) . ?
Ge5 Ge8 2.501(10) . ?
Ge6 Ge8 2.581(9) . ?
Ge6 Ge7 2.583(10) . ?
Ge7 Si5 2.454(6) . ?
Ge7 Ge9 2.610(7) . ?
Ge8 Si9 2.389(6) . ?
Ge8 Ge9 2.626(5) . ?
Rh1A Ge3A 2.3776(14) . ?
Rh1A Ge4A 2.4345(15) . ?
Rh1A P1 2.4461(17) . ?
Rh1A Ge9A 2.460(5) . ?
Rh1A Ge7A 2.502(10) . ?
Ge1A Si9 2.395(11) . ?
Ge1A Ge4A 2.437(11) . ?
Ge1A Ge5A 2.641(16) . ?
Ge1A Ge2A 2.702(16) . ?
Ge1A Ge3A 2.723(9) . ?
Ge2A Ge6A 2.56(2) . ?
Ge2A Ge7A 2.588(16) . ?
Ge2A Ge5A 2.899(15) . ?
Ge3A Ge7A 2.663(10) . ?
Ge4A Ge8A 2.592(12) . ?
Ge5A Ge8A 2.556(17) . ?
Ge5A Ge6A 2.657(18) . ?
Ge6A Ge7A 2.586(17) . ?
Ge6A Ge8A 2.804(18) . ?
Ge7A Ge9A 2.340(11) . ?
Ge7A Si1 2.467(11) . ?
Ge8A Si5 2.258(10) . ?
Ge8A Ge9A 2.694(10) . ?
P1 C30 1.745(8) . ?
P1 C29 1.757(11) . ?
P1 C28 1.816(9) . ?
C1 Si2 1.866(7) . ?
C1 H1A 0.9800 . ?
C1 H1B 0.9800 . ?
C1 H1C 0.9800 . ?
C2 Si2 1.866(5) . ?
C2 H2A 0.9800 . ?
C2 H2B 0.9800 . ?
C2 H2C 0.9800 . ?
C3 Si2 1.873(7) . ?
C3 H3A 0.9800 . ?
C3 H3B 0.9800 . ?
C3 H3C 0.9800 . ?
C4 Si3 1.832(9) . ?
C4 H4A 0.9800 . ?
C4 H4B 0.9800 . ?
C4 H4C 0.9800 . ?
C5 Si3 1.852(7) . ?
C5 H5A 0.9800 . ?
C5 H5B 0.9800 . ?
C5 H5C 0.9800 . ?
C6 Si3 1.876(7) . ?
C6 H6A 0.9800 . ?
C6 H6B 0.9800 . ?
C6 H6C 0.9800 . ?
C7 Si4 1.876(5) . ?
C7 H7A 0.9800 . ?
C7 H7B 0.9800 . ?
C7 H7C 0.9800 . ?
C8 Si4 1.856(8) . ?
C8 H8A 0.9800 . ?
C8 H8B 0.9800 . ?
C8 H8C 0.9800 . ?
C9 Si4 1.858(9) . ?
C9 H9A 0.9800 . ?
C9 H9B 0.9800 . ?
C9 H9C 0.9800 . ?
C10 Si6 1.788(9) . ?
C10 H10A 0.9800 . ?
C10 H10B 0.9800 . ?
C10 H10C 0.9800 . ?
C11 Si6 1.844(6) . ?
C11 H11A 0.9800 . ?
C11 H11B 0.9800 . ?
C11 H11C 0.9800 . ?
C12 Si6 1.882(10) . ?
C12 H12A 0.9800 . ?
C12 H12B 0.9800 . ?
C12 H12C 0.9800 . ?
C13 Si7 1.880(4) . ?
C13 H13A 0.9800 . ?
C13 H13B 0.9800 . ?
C13 H13C 0.9800 . ?
C14 Si7 1.868(5) . ?
C14 H14A 0.9800 . ?
C14 H14B 0.9800 . ?
C14 H14C 0.9800 . ?
C15 Si7 1.876(6) . ?
C15 H15A 0.9800 . ?
C15 H15B 0.9800 . ?
C15 H15C 0.9800 . ?
C16 Si8 1.856(6) . ?
C16 H16A 0.9800 . ?
C16 H16B 0.9800 . ?
C16 H16C 0.9800 . ?
C17 Si8 1.858(5) . ?
C17 H17A 0.9800 . ?
C17 H17B 0.9800 . ?
C17 H17C 0.9800 . ?
C18 Si8 1.862(5) . ?
C18 H18A 0.9800 . ?
C18 H18B 0.9800 . ?
C18 H18C 0.9800 . ?
C19 Si10 1.866(6) . ?
C19 H19A 0.9800 . ?
C19 H19B 0.9800 . ?
C19 H19C 0.9800 . ?
C20 Si10 1.860(6) . ?
C20 H20A 0.9800 . ?
C20 H20B 0.9800 . ?
C20 H20C 0.9800 . ?
C21 Si10 1.869(5) . ?
C21 H21A 0.9800 . ?
C21 H21B 0.9800 . ?
C21 H21C 0.9800 . ?
C22 Si11 1.857(6) . ?
C22 H22A 0.9800 . ?
C22 H22B 0.9800 . ?
C22 H22C 0.9800 . ?
C23 Si11 1.854(6) . ?
C23 H23A 0.9800 . ?
C23 H23B 0.9800 . ?
C23 H23C 0.9800 . ?
C24 Si11 1.871(6) . ?
C24 H24A 0.9800 . ?
C24 H24B 0.9800 . ?
C24 H24C 0.9800 . ?
C25 Si12 1.862(6) . ?
C25 H25A 0.9800 . ?
C25 H25B 0.9800 . ?
C25 H25C 0.9800 . ?
C26 Si12 1.872(6) . ?
C26 H26A 0.9800 . ?
C26 H26B 0.9800 . ?
C26 H26C 0.9800 . ?
C27 Si12 1.852(6) . ?
C27 H27A 0.9800 . ?
C27 H27B 0.9800 . ?
C27 H27C 0.9800 . ?
C28 H28A 0.9800 . ?
C28 H28B 0.9800 . ?
C28 H28C 0.9800 . ?
C29 H29A 0.9800 . ?
C29 H29B 0.9800 . ?
C29 H29C 0.9800 . ?
C30 H30A 0.9800 . ?
C30 H30B 0.9800 . ?
C30 H30C 0.9800 . ?
Si1 Si4 2.3404(16) . ?
Si1 Si2 2.3407(17) . ?
Si1 Si3 2.3519(19) . ?
Si5 Si6 2.3410(16) . ?
Si5 Si7 2.3435(14) . ?
Si5 Si8 2.3442(14) . ?
Si9 Si12 2.3444(14) . ?
Si9 Si10 2.3541(15) . ?
Si9 Si11 2.3567(15) . ?
